data_1571999
loop_
_publ_author_name
'Cao, Jian-Wei'
'Zhang, Tao'
'Chen, Juan'
'Wang, Jin-Bo'
'Wang, Yu'
'Chen, Kai-Jie'

_publ_section_title
;
 Ordered assembly of two different metal clusters with the same
 topological connectivity in one single coordination network.
;
_journal_issue 30
_journal_name_full 'Chemical science'
_journal_page_first 11928
_journal_page_last 11936
_journal_paper_doi 10.1039/d4sc02550d
_journal_volume 15
_journal_year 2024
_chemical_absolute_configuration ad
_chemical_formula_moiety 'C66 H45 Mn6 N12 O20, 9[C3H7NO]'
_chemical_formula_sum 'C66 H45 Mn6 N12 O20'
_chemical_formula_weight 1655.78
_chemical_name_systematic NPU-1-TPT
_space_group_crystal_system orthorhombic
_space_group_IT_number 20
_space_group_name_Hall 'C 2c 2'
_space_group_name_H-M_alt 'C 2 2 21'
_atom_sites_solution_hydrogens geom
_atom_sites_solution_primary dual
_atom_sites_solution_secondary difmap
_audit_creation_date 2024-06-20
_audit_creation_method
;
Olex2 1.5
(compiled 2022.04.07 svn.rca3783a0 for OlexSys, GUI svn.r6498)
;
_audit_update_record
;
2024-06-21 deposited with the CCDC.	2024-06-24 downloaded from the CCDC.
;
_cell_angle_alpha 90
_cell_angle_beta 90
_cell_angle_gamma 90
_cell_formula_units_Z 4
_cell_length_a 17.1992(13)
_cell_length_b 29.767(3)
_cell_length_c 21.8387(18)
_cell_measurement_reflns_used 9214
_cell_measurement_temperature 150.15(10)
_cell_measurement_theta_max 57.075
_cell_measurement_theta_min 2.583
_cell_volume 11180.7(17)
_computing_cell_refinement 'SAINT V8.40B (?, 2016)'
_computing_data_collection 'Bruker SMART APEX II diffractometer'
_computing_data_reduction 'SAINT V8.40B (?, 2016)'
_computing_molecular_graphics 'Olex2 1.5 (Dolomanov et al., 2009)'
_computing_publication_material 'Olex2 1.5 (Dolomanov et al., 2009)'
_computing_structure_refinement 'SHELXL 2019/3 (Sheldrick, 2015)'
_computing_structure_solution 'SHELXT 2014/5 (Sheldrick, 2014)'
_diffrn_ambient_temperature 150.15(10)
_diffrn_detector 'CCD area detector'
_diffrn_measured_fraction_theta_full 0.998
_diffrn_measured_fraction_theta_max 0.989
_diffrn_measurement_device 'three-circle diffractometer'
_diffrn_measurement_device_type 'Bruker APEX-II CCD'
_diffrn_measurement_method '\f and \w scans'
_diffrn_radiation_monochromator graphite
_diffrn_radiation_probe x-ray
_diffrn_radiation_type GaK\a
_diffrn_radiation_wavelength 1.34139
_diffrn_reflns_av_R_equivalents 0.0776
_diffrn_reflns_av_unetI/netI 0.0474
_diffrn_reflns_Laue_measured_fraction_full 0.998
_diffrn_reflns_Laue_measured_fraction_max 0.989
_diffrn_reflns_limit_h_max 21
_diffrn_reflns_limit_h_min -21
_diffrn_reflns_limit_k_max 36
_diffrn_reflns_limit_k_min -37
_diffrn_reflns_limit_l_max 26
_diffrn_reflns_limit_l_min -27
_diffrn_reflns_number 61016
_diffrn_reflns_point_group_measured_fraction_full 0.997
_diffrn_reflns_point_group_measured_fraction_max 0.982
_diffrn_reflns_theta_full 53.594
_diffrn_reflns_theta_max 57.699
_diffrn_reflns_theta_min 2.581
_diffrn_source 'sealed X-ray tube'
_diffrn_source_current 2.86
_diffrn_source_power 0.19977099999999998
_diffrn_source_target Mo
_diffrn_source_voltage 69.85
_diffrn_standards_number 0
_exptl_absorpt_coefficient_mu 3.971
_exptl_absorpt_correction_T_max 0.7512
_exptl_absorpt_correction_T_min 0.5900
_exptl_absorpt_correction_type multi-scan
_exptl_absorpt_process_details
;
 TWINABS-2012/1 (Bruker,2012) was used for absorption correction.
 
For component 1:
 wR2(int) was 0.1436 before and 0.1008 after correction.
 The Ratio of minimum to maximum transmission is 0.79.

Final HKLF 4 output contains 122079 reflections, Rint = 0.0825
 (49641 with I > 3sig(I), Rint = 0.0704)
;
_exptl_crystal_colour 'clear light orange'
_exptl_crystal_colour_lustre clear
_exptl_crystal_colour_modifier light
_exptl_crystal_colour_primary orange
_exptl_crystal_density_diffrn 0.984
_exptl_crystal_description hexagonal
_exptl_crystal_F_000 3340
_exptl_crystal_size_max 0.15
_exptl_crystal_size_mid 0.13
_exptl_crystal_size_min 0.13
_refine_diff_density_max 0.858
_refine_diff_density_min -1.381
_refine_diff_density_rms 0.135
_refine_ls_abs_structure_details
;
 Refined as an inversion twin.
;
_refine_ls_abs_structure_Flack 0.496(11)
_refine_ls_extinction_method none
_refine_ls_goodness_of_fit_ref 1.052
_refine_ls_hydrogen_treatment constr
_refine_ls_matrix_type full
_refine_ls_number_parameters 592
_refine_ls_number_reflns 11564
_refine_ls_number_restraints 709
_refine_ls_restrained_S_all 1.075
_refine_ls_R_factor_all 0.0813
_refine_ls_R_factor_gt 0.0807
_refine_ls_shift/su_max 0.000
_refine_ls_shift/su_mean 0.000
_refine_ls_structure_factor_coef Fsqd
_refine_ls_weighting_details 'w=1/[\s^2^(Fo^2^)+(0.1146P)^2^+96.2289P] where P=(Fo^2^+2Fc^2^)/3'
_refine_ls_weighting_scheme calc
_refine_ls_wR_factor_gt 0.2077
_refine_ls_wR_factor_ref 0.2085
_reflns_Friedel_coverage 0.838
_reflns_Friedel_fraction_full 0.997
_reflns_Friedel_fraction_max 0.974
_reflns_number_gt 11467
_reflns_number_total 11564
_reflns_threshold_expression 'I > 2\s(I)'
_cod_data_source_file d4sc02550d2.cif
_cod_data_source_block npu-1-tpt
_cod_depositor_comments 'Adding full bibliography for 1571999--1572000.cif.'
_cod_database_code 1571999
_shelx_shelxl_version_number 2019/3
_shelx_space_group_comment
;
The symmetry employed for this shelxl refinement is uniquely defined
by the following loop, which should always be used as a source of
symmetry information in preference to the above space-group names.
They are only intended as comments.
;
_shelx_estimated_absorpt_t_max 0.626
_shelx_estimated_absorpt_t_min 0.587
_olex2_refinement_description
;
1. Twinned data refinement
 Scales: 0.504(11)
 0.496(11)
2. Fixed Uiso
 At 1.2 times of:
  All C(H) groups
 At 1.5 times of:
  All C(H,H,H) groups
3. Restrained distances
 C2-C1 = C8-C5
 1.5 with sigma of 0.01
 C5-C4 = C6-C5 = C7-C6 = C7-C2 = C3-C2 = C4-C3
 1.39 with sigma of 0.01
 O3-C1 = C1-O2 = O5-C8 = C8-O4
 1.25 with sigma of 0.01
 O3-O2 = O5-O4
 2.165 with sigma of 0.02
4. Restrained planarity
 C9, C10, C11, C12, C13, C14, C15, C16
 with sigma of 0.01
 C10A, C11A, C12A, C13A, C14A, C15A, C42, C9A
 with sigma of 0.01
 C2, C3, C7, C5, C4, C6, C1, C8
 with sigma of 0.01
5. Uiso/Uaniso restraints and constraints
C9 \\sim C10 \\sim C11 \\sim C12 \\sim C13 \\sim C14 \\sim C15 \\sim C16 \\sim
O6 \\sim O7 \\sim O8 \\sim O9 \\sim C9A \\sim C10A \\sim C11A \\sim C12A \\sim
C13A \\sim C14A \\sim C15A \\sim C42 \\sim O6A \\sim O7A \\sim O8A \\sim O9A
\\sim Mn3 \\sim Mn1: within 2A with sigma of 0.01 and sigma for terminal atoms
of 0.02 within 2A
C18 \\sim C17: within 2A with sigma of 0.01 and sigma for terminal atoms of
0.02 within 2A
C1 \\sim C2 \\sim C3 \\sim C7 \\sim O3 \\sim C8 \\sim C5 \\sim C4 \\sim C6
\\sim O5 \\sim O4 \\sim O2 \\sim Mn1 \\sim Mn2: within 2A with sigma of 0.01
and sigma for terminal atoms of 0.02 within 2A
Uanis(C9) \\sim Ueq, Uanis(C10) \\sim Ueq, Uanis(C11) \\sim Ueq, Uanis(C12)
\\sim Ueq, Uanis(C13) \\sim Ueq, Uanis(C14) \\sim Ueq, Uanis(C15) \\sim Ueq,
Uanis(C16) \\sim Ueq, Uanis(O6) \\sim Ueq, Uanis(O7) \\sim Ueq, Uanis(O8) \\sim
Ueq, Uanis(O9) \\sim Ueq, Uanis(C9A) \\sim Ueq, Uanis(C10A) \\sim Ueq,
Uanis(C11A) \\sim Ueq, Uanis(C12A) \\sim Ueq, Uanis(C13A) \\sim Ueq,
Uanis(C14A) \\sim Ueq, Uanis(C15A) \\sim Ueq, Uanis(C42) \\sim Ueq, Uanis(O6A)
\\sim Ueq, Uanis(O7A) \\sim Ueq, Uanis(O8A) \\sim Ueq, Uanis(O9A) \\sim Ueq:
with sigma of 0.01 and sigma for terminal atoms of 0.02
Uanis(C24) \\sim Ueq, Uanis(C26) \\sim Ueq, Uanis(C28) \\sim Ueq, Uanis(C32)
\\sim Ueq, Uanis(N5) \\sim Ueq, Uanis(C35) \\sim Ueq, Uanis(C23) \\sim Ueq,
Uanis(C12A) \\sim Ueq, Uanis(C9A) \\sim Ueq, Uanis(C4) \\sim Ueq, Uanis(C6)
\\sim Ueq, Uanis(C9) \\sim Ueq, Uanis(C12) \\sim Ueq, Uanis(O7A) \\sim Ueq,
Uanis(N2) \\sim Ueq, Uanis(N5) \\sim Ueq: with sigma of 0.003 and sigma for
terminal atoms of 0.006
6. Same fragment restrains
{Mn1, Mn3, C9A, C10A, C11A, C12A, C13A, C14A, C15A, C42, O6A, O7A, O8A, O9A}
sigma for 1-2: 0.01, 1-3: 0.02
as in
{Mn1, Mn3, C9, C10, C11, C12, C13, C14, C15, C16, O6, O7, O8, O9}
7. Others
 Sof(C9A)=Sof(C10A)=Sof(C11A)=Sof(H11A)=Sof(C12A)=Sof(H12A)=Sof(C13A)=
 Sof(C14A)=Sof(H14A)=Sof(C15A)=Sof(H15A)=Sof(C42)=Sof(O6A)=Sof(O7A)=Sof(O8A)=
 Sof(O9A)=1-FVAR(1)
 Sof(C9)=Sof(C10)=Sof(C11)=Sof(H11)=Sof(C12)=Sof(H12)=Sof(C13)=Sof(C14)=
 Sof(H14)=Sof(C15)=Sof(H15)=Sof(C16)=Sof(O6)=Sof(O7)=Sof(O8)=Sof(O9)=FVAR(1)
 Fixed Sof: C1(0.5) C2(0.5) C7(0.5) H7(0.5) C6(0.5) H6(0.5) C5(0.5) C4(0.5)
 H4(0.5) C3(0.5) H3(0.5) C18(0.5) H18A(0.5) H18B(0.5) H18C(0.5) O2(0.5) O3(0.5)
 C8(0.5) O5(0.5) O4(0.5)
8.a Aromatic/amide H refined with riding coordinates:
 C7(H7), C6(H6), C4(H4), C3(H3), C24(H24), C25(H25), C21(H21), C22(H22),
 C32(H32), C29(H29), C30(H30), C31(H31), C37(H37), C38(H38), C35(H35), C36(H36),
  C11(H11), C12(H12), C14(H14), C15(H15), C11A(H11A), C12A(H12A), C14A(H14A),
 C15A(H15A)
8.b Fitted hexagon refined as free rotating group:
 C24(C25,N1,C21,C22,C23), C32(C28,C29,C30,N5,C31), C37(C38,C34,C35,C36,N6),
 N4(C26,N2,C27,N3,C33)
8.c Idealised Me refined as rotating group:
 C18(H18A,H18B,H18C), C20(H20A,H20B,H20C)
;
_smtbx_masks_special_details
;
A solvent mask was calculated and 1456 electrons were 
found in a volume of 5818\%A^3^ in 1 void per unit cell. 
This is consistent with the presence of 
9[C3H7NO] per Asymmetric Unit 
which account for 1440 electrons 
per unit cell, which is much more than the experimental 
value of 464 electrons per unit cell for the guest 
[3DMA and 4H2O] per formula unit. 
We attribute this disagreement to the volatile nature 
of the solvent molecules.
;
_smtbx_masks_void_probe_radius 1.2
_smtbx_masks_void_truncation_radius 1.2
_olex2_submission_special_instructions 'No special instructions were received'

loop_
_space_group_symop_operation_xyz
'x, y, z'
'-x, -y, z+1/2'
'x, -y, -z'
'-x, y, -z+1/2'
'x+1/2, y+1/2, z'
'-x+1/2, -y+1/2, z+1/2'
'x+1/2, -y+1/2, -z'
'-x+1/2, y+1/2, -z+1/2'

loop_
_atom_site_label
_atom_site_type_symbol
_atom_site_fract_x
_atom_site_fract_y
_atom_site_fract_z
_atom_site_U_iso_or_equiv
_atom_site_adp_type
_atom_site_occupancy
_atom_site_site_symmetry_order
_atom_site_calc_flag
_atom_site_refinement_flags_posn
_atom_site_refinement_flags_adp
_atom_site_refinement_flags_occupancy
_atom_site_disorder_assembly
_atom_site_disorder_group
C1 C 0.0129(15) 0.0702(7) 0.0956(9) 0.037(5) Uani 0.5 1 d D U P A -1
C2 C 0.0172(13) 0.0337(6) 0.0501(9) 0.057(5) Uani 0.5 1 d D U P A -1
C7 C -0.0452(15) 0.0188(8) 0.0146(8) 0.057(5) Uani 0.5 1 d D U P A -1
H7 H -0.091700 0.034668 0.023509 0.069 Uiso 0.5 1 calc R U P A -1
C6 C -0.0563(11) -0.0135(7) -0.0305(7) 0.022(3) Uani 0.5 1 d D U P A -1
H6 H -0.104025 -0.018940 -0.051120 0.027 Uiso 0.5 1 calc R U P A -1
C5 C 0.0139(10) -0.0370(6) -0.0413(8) 0.038(4) Uani 0.5 1 d D U P A -1
C4 C 0.0811(10) -0.0262(5) -0.0094(7) 0.034(3) Uani 0.5 1 d D U P A -1
H4 H 0.127693 -0.042360 -0.017168 0.041 Uiso 0.5 1 calc R U P A -1
C3 C 0.0807(14) 0.0085(6) 0.0346(8) 0.065(5) Uani 0.5 1 d D U P A -1
H3 H 0.128171 0.014827 0.054967 0.078 Uiso 0.5 1 calc R U P A -1
C17 C 0.000000 0.0660(5) 0.250000 0.046(4) Uani 1 2 d S TU P . .
C18 C -0.001(5) 0.0201(7) 0.2621(19) 0.066(9) Uani 0.5 1 d . U P B -1
H18A H -0.054237 0.010336 0.270227 0.099 Uiso 0.5 1 calc R U P B -1
H18B H 0.031630 0.013808 0.298054 0.099 Uiso 0.5 1 calc R U P B -1
H18C H 0.019726 0.003726 0.226688 0.099 Uiso 0.5 1 calc R U P B -1
C19 C 0.1458(5) 0.2132(3) 0.2584(5) 0.0296(19) Uani 1 1 d . . . . .
C20 C 0.2202(6) 0.2403(3) 0.2673(5) 0.042(2) Uani 1 1 d . . . . .
H20A H 0.213109 0.270523 0.250383 0.063 Uiso 1 1 calc R U . . .
H20B H 0.263229 0.225330 0.246227 0.063 Uiso 1 1 calc R U . . .
H20C H 0.231949 0.242513 0.311146 0.063 Uiso 1 1 calc R U . . .
C24 C 0.3720(2) 0.09277(16) 0.1805(3) 0.0273(16) Uani 1 1 d G U . . .
H24 H 0.419803 0.108737 0.181138 0.033 Uiso 1 1 calc R U . . .
C25 C 0.3021(3) 0.11589(12) 0.1856(3) 0.040(2) Uani 1 1 d G . . . .
H25 H 0.302103 0.147666 0.189677 0.048 Uiso 1 1 calc R U . . .
N1 N 0.2321(2) 0.09253(15) 0.1847(3) 0.0263(15) Uani 1 1 d G . . . .
C21 C 0.2321(2) 0.04604(15) 0.1787(3) 0.0331(19) Uani 1 1 d G . . . .
H21 H 0.184243 0.030067 0.178142 0.040 Uiso 1 1 calc R U . . .
C22 C 0.3020(3) 0.02291(12) 0.1737(3) 0.0324(18) Uani 1 1 d G . . . .
H22 H 0.301942 -0.008863 0.169603 0.039 Uiso 1 1 calc R U . . .
C23 C 0.3719(2) 0.04628(16) 0.1746(3) 0.0330(18) Uani 1 1 d G U . . .
C32 C 0.5809(3) -0.11803(18) 0.1655(3) 0.035(2) Uani 1 1 d G U . . .
H32 H 0.628741 -0.102207 0.163380 0.043 Uiso 1 1 calc R U . . .
C28 C 0.5110(3) -0.09457(13) 0.1650(3) 0.042(2) Uani 1 1 d G U . . .
C29 C 0.4409(3) -0.11772(18) 0.1681(4) 0.042(2) Uani 1 1 d G . . . .
H29 H 0.393157 -0.101684 0.167714 0.050 Uiso 1 1 calc R U . . .
C30 C 0.4407(2) -0.16433(18) 0.1719(4) 0.057(3) Uani 1 1 d G . . . .
H30 H 0.392822 -0.180157 0.174039 0.069 Uiso 1 1 calc R U . . .
N5 N 0.5106(3) -0.18780(13) 0.1725(3) 0.0349(16) Uani 1 1 d G U . . .
C31 C 0.5807(2) -0.16465(17) 0.1693(3) 0.043(2) Uani 1 1 d G . . . .
H31 H 0.628406 -0.180681 0.169705 0.052 Uiso 1 1 calc R U . . .
C37 C 0.7226(3) 0.11731(13) 0.1615(3) 0.042(2) Uani 1 1 d G . . . .
H37 H 0.722514 0.149207 0.163051 0.050 Uiso 1 1 calc R U . . .
C38 C 0.6527(3) 0.09392(17) 0.1600(3) 0.0300(18) Uani 1 1 d G . . . .
H38 H 0.604810 0.109824 0.160525 0.036 Uiso 1 1 calc R U . . .
C34 C 0.6528(3) 0.04725(17) 0.1578(3) 0.0317(18) Uani 1 1 d G . . . .
C35 C 0.7229(3) 0.02398(13) 0.1570(3) 0.0305(18) Uani 1 1 d G U . . .
H35 H 0.722984 -0.007917 0.155521 0.037 Uiso 1 1 calc R U . . .
C36 C 0.7928(3) 0.04737(17) 0.1585(3) 0.045(3) Uani 1 1 d G . . . .
H36 H 0.840689 0.031465 0.158046 0.055 Uiso 1 1 calc R U . . .
N6 N 0.7927(3) 0.09404(17) 0.1608(3) 0.0389(19) Uani 1 1 d G . . . .
Mn1 Mn 0.11586(6) 0.13056(4) 0.17744(5) 0.0189(3) Uani 1 1 d D . . . .
Mn3 Mn 0.00820(7) 0.23755(4) 0.17263(7) 0.0334(4) Uani 1 1 d D . . . .
C9 C 0.1603(12) 0.2200(7) 0.1064(11) 0.039(3) Uani 0.40(3) 1 d D U P C 1
C10 C 0.2152(9) 0.2364(7) 0.0577(8) 0.054(3) Uani 0.40(3) 1 d D U P C 1
C11 C 0.2177(12) 0.2828(8) 0.0461(11) 0.046(4) Uani 0.40(3) 1 d D U P C 1
H11 H 0.185286 0.302468 0.068902 0.056 Uiso 0.40(3) 1 calc R U P C 1
C12 C 0.2673(12) 0.3002(7) 0.0015(11) 0.037(3) Uani 0.40(3) 1 d D U P C 1
H12 H 0.268383 0.331657 -0.005945 0.044 Uiso 0.40(3) 1 calc R U P C 1
C13 C 0.3146(11) 0.2721(8) -0.0315(9) 0.047(3) Uani 0.40(3) 1 d D U P C 1
C14 C 0.3145(16) 0.2250(8) -0.0219(11) 0.054(4) Uani 0.40(3) 1 d D U P C 1
H14 H 0.347901 0.206332 -0.045449 0.065 Uiso 0.40(3) 1 calc R U P C 1
C15 C 0.2658(15) 0.2057(8) 0.0221(11) 0.057(4) Uani 0.40(3) 1 d D U P C 1
H15 H 0.265025 0.174217 0.028840 0.068 Uiso 0.40(3) 1 calc R U P C 1
C16 C 0.3671(14) 0.2891(8) -0.0787(11) 0.043(3) Uani 0.40(3) 1 d D U P C 1
O6 O 0.1751(15) 0.1811(7) 0.1260(14) 0.039(4) Uani 0.40(3) 1 d D U P C 1
O7 O 0.1154(9) 0.2456(7) 0.1272(10) 0.038(4) Uani 0.40(3) 1 d D U P C 1
O8 O 0.3606(14) 0.3312(8) -0.0922(10) 0.037(4) Uani 0.40(3) 1 d D U P C 1
O9 O 0.4122(17) 0.2648(10) -0.1062(14) 0.044(4) Uani 0.40(3) 1 d D U P C 1
Mn2 Mn -0.09662(6) 0.13162(4) 0.16685(5) 0.0194(3) Uani 1 1 d . . . . .
N4 N 0.5117(3) 0.04696(12) 0.1667(3) 0.0338(16) Uani 1 1 d G . . . .
C26 C 0.4421(2) 0.02340(15) 0.1710(3) 0.0338(19) Uani 1 1 d G U . . .
N2 N 0.4425(2) -0.02330(15) 0.1704(3) 0.0303(15) Uani 1 1 d G U . . .
C27 C 0.5124(3) -0.04643(12) 0.1656(3) 0.0315(18) Uani 1 1 d G . . . .
N3 N 0.5820(2) -0.02286(16) 0.1613(3) 0.046(2) Uani 1 1 d G . . . .
C33 C 0.5816(2) 0.02383(16) 0.1619(3) 0.0300(18) Uani 1 1 d G . . . .
O1 O 0.0115(2) 0.16608(13) 0.17474(18) 0.0090(8) Uani 1 1 d . . . . .
O2 O 0.0807(16) 0.0775(13) 0.1098(15) 0.027(5) Uani 0.5 1 d D U P A -1
O3 O -0.0491(16) 0.0886(8) 0.1068(14) 0.036(5) Uani 0.5 1 d D U P A -1
O10 O 0.0668(3) 0.08979(17) 0.2535(3) 0.0227(11) Uani 1 1 d . . . . .
O11 O 0.1517(3) 0.17308(18) 0.2582(3) 0.0245(12) Uani 1 1 d . . . . .
O12 O 0.0855(3) 0.23878(18) 0.2553(3) 0.0266(12) Uani 1 1 d . . . . .
C9A C 0.1566(9) 0.2162(5) 0.0990(8) 0.036(3) Uani 0.60(3) 1 d D U P C 2
C10A C 0.2166(9) 0.2297(6) 0.0518(6) 0.056(3) Uani 0.60(3) 1 d D U P C 2
C11A C 0.2047(9) 0.2721(6) 0.0253(8) 0.046(3) Uani 0.60(3) 1 d D U P C 2
H11A H 0.161132 0.289442 0.037918 0.055 Uiso 0.60(3) 1 calc R U P C 2
C12A C 0.2546(9) 0.2894(6) -0.0187(8) 0.038(3) Uani 0.60(3) 1 d D U P C 2
H12A H 0.245702 0.318206 -0.036253 0.045 Uiso 0.60(3) 1 calc R U P C 2
C13A C 0.3175(9) 0.2637(6) -0.0363(6) 0.047(3) Uani 0.60(3) 1 d D U P C 2
C14A C 0.3333(12) 0.2206(6) -0.0116(8) 0.056(3) Uani 0.60(3) 1 d D U P C 2
H14A H 0.377309 0.204149 -0.025343 0.067 Uiso 0.60(3) 1 calc R U P C 2
C15A C 0.2841(11) 0.2022(6) 0.0329(9) 0.059(3) Uani 0.60(3) 1 d D U P C 2
H15A H 0.293598 0.173406 0.050210 0.070 Uiso 0.60(3) 1 calc R U P C 2
C42 C 0.3720(10) 0.2801(6) -0.0827(8) 0.040(3) Uani 0.60(3) 1 d D U P C 2
O6A O 0.1692(11) 0.1766(5) 0.1166(10) 0.045(4) Uani 0.60(3) 1 d D U P C 2
O7A O 0.1048(7) 0.2399(5) 0.1124(7) 0.038(3) Uani 0.60(3) 1 d D U P C 2
O8A O 0.3551(9) 0.3178(6) -0.1081(7) 0.039(3) Uani 0.60(3) 1 d D U P C 2
O9A O 0.4250(11) 0.2568(6) -0.1023(9) 0.044(3) Uani 0.60(3) 1 d D U P C 2
C8 C 0.0178(16) -0.0739(6) -0.0872(8) 0.030(5) Uani 0.5 1 d D U P A -1
O5 O 0.0804(16) -0.0857(14) -0.1096(16) 0.038(8) Uani 0.5 1 d D U P A -1
O4 O -0.0471(15) -0.0769(8) -0.1112(16) 0.038(6) Uani 0.5 1 d D U P A -1

loop_
_atom_site_aniso_label
_atom_site_aniso_U_11
_atom_site_aniso_U_22
_atom_site_aniso_U_33
_atom_site_aniso_U_23
_atom_site_aniso_U_13
_atom_site_aniso_U_12
C1 0.046(9) 0.031(8) 0.035(8) -0.009(7) -0.013(7) 0.012(7)
C2 0.060(9) 0.058(9) 0.052(9) -0.027(8) -0.012(8) 0.011(8)
C7 0.064(9) 0.048(9) 0.061(10) -0.021(9) -0.001(9) 0.009(9)
C6 0.029(4) 0.015(4) 0.022(4) -0.002(3) -0.008(3) 0.002(3)
C5 0.044(7) 0.033(7) 0.037(7) -0.015(6) -0.001(7) 0.006(7)
C4 0.035(5) 0.032(5) 0.035(5) -0.009(4) -0.002(4) 0.006(4)
C3 0.061(9) 0.068(10) 0.066(10) -0.028(9) -0.006(8) 0.010(9)
C17 0.031(7) 0.033(7) 0.075(10) 0.000 0.020(7) 0.000
C18 0.067(13) 0.035(8) 0.10(3) 0.017(12) 0.01(2) 0.001(16)
C19 0.020(4) 0.022(4) 0.047(5) -0.015(4) -0.002(3) -0.004(3)
C20 0.034(5) 0.032(5) 0.061(7) -0.002(4) -0.002(5) -0.013(4)
C24 0.030(3) 0.016(3) 0.036(3) 0.010(3) 0.002(3) -0.013(2)
C25 0.034(5) 0.044(6) 0.043(5) -0.004(4) -0.005(4) -0.010(4)
N1 0.020(3) 0.023(3) 0.036(4) -0.019(3) 0.006(3) -0.004(3)
C21 0.027(4) 0.032(5) 0.041(5) -0.014(4) 0.002(4) -0.003(3)
C22 0.032(4) 0.022(4) 0.042(5) 0.007(4) 0.002(4) -0.002(3)
C23 0.030(3) 0.026(3) 0.043(3) -0.013(3) 0.002(3) -0.006(3)
C32 0.038(3) 0.027(3) 0.041(3) 0.010(3) -0.018(3) -0.011(3)
C28 0.036(3) 0.038(3) 0.052(4) -0.005(3) -0.018(3) -0.011(3)
C29 0.024(4) 0.040(5) 0.062(6) 0.016(5) -0.010(4) -0.002(4)
C30 0.017(4) 0.061(7) 0.094(10) 0.007(7) -0.016(6) -0.009(4)
N5 0.021(3) 0.034(3) 0.050(3) 0.019(3) -0.019(3) 0.002(2)
C31 0.023(4) 0.036(5) 0.071(7) 0.012(5) 0.003(5) -0.002(4)
C37 0.051(6) 0.040(5) 0.033(5) 0.004(4) -0.020(4) -0.003(4)
C38 0.028(4) 0.025(4) 0.037(4) -0.002(3) 0.009(3) 0.003(3)
C34 0.033(4) 0.037(5) 0.026(4) -0.003(3) -0.012(3) 0.001(4)
C35 0.029(3) 0.017(3) 0.046(3) 0.008(3) -0.003(3) -0.001(3)
C36 0.045(6) 0.039(5) 0.052(6) 0.023(5) -0.020(5) 0.009(4)
N6 0.030(4) 0.037(4) 0.049(5) -0.029(4) 0.001(3) -0.005(3)
Mn1 0.0190(5) 0.0216(6) 0.0160(5) -0.0039(5) 0.0030(4) 0.0004(4)
Mn3 0.0109(5) 0.0292(7) 0.0601(9) 0.0293(6) -0.0017(6) 0.0002(5)
C9 0.041(4) 0.040(4) 0.034(4) 0.009(3) 0.004(3) -0.008(3)
C10 0.050(5) 0.055(5) 0.056(5) 0.017(5) 0.014(5) -0.016(5)
C11 0.043(6) 0.047(6) 0.048(6) 0.014(6) 0.010(6) -0.005(5)
C12 0.039(4) 0.036(4) 0.035(4) 0.008(3) 0.007(3) -0.003(3)
C13 0.053(5) 0.047(5) 0.042(5) 0.012(5) 0.011(5) 0.005(5)
C14 0.057(6) 0.055(6) 0.050(6) 0.013(6) 0.004(6) -0.004(6)
C15 0.057(6) 0.055(6) 0.058(6) 0.018(6) 0.008(6) -0.013(6)
C16 0.044(5) 0.044(6) 0.041(5) 0.013(5) 0.015(5) 0.006(5)
O6 0.048(6) 0.043(6) 0.026(7) 0.006(6) 0.013(6) -0.020(6)
O7 0.043(6) 0.039(6) 0.031(6) 0.012(6) 0.006(6) -0.018(5)
O8 0.031(6) 0.043(7) 0.036(7) 0.007(6) 0.013(6) -0.001(6)
O9 0.040(6) 0.046(7) 0.045(6) 0.016(6) 0.013(6) 0.004(6)
Mn2 0.0137(5) 0.0302(6) 0.0145(5) -0.0048(5) -0.0046(4) -0.0009(4)
N4 0.021(3) 0.032(4) 0.049(4) -0.009(3) -0.001(3) -0.011(3)
C26 0.035(3) 0.028(3) 0.039(3) 0.025(3) 0.003(3) -0.002(3)
N2 0.018(2) 0.028(3) 0.045(3) 0.013(3) 0.005(2) -0.003(2)
C27 0.027(4) 0.023(4) 0.044(5) 0.023(3) -0.007(4) -0.004(3)
N3 0.033(4) 0.027(4) 0.078(6) 0.024(4) -0.026(4) -0.001(3)
C33 0.036(4) 0.028(4) 0.026(4) 0.015(3) -0.005(3) -0.001(3)
O1 0.0131(19) 0.0058(18) 0.0080(19) 0.0015(14) 0.0013(18) -0.0004(16)
O2 0.037(10) 0.011(9) 0.034(9) -0.010(6) -0.023(8) 0.006(6)
O3 0.048(10) 0.023(12) 0.038(8) -0.011(8) 0.010(7) 0.000(8)
O10 0.014(3) 0.020(2) 0.034(3) 0.014(2) 0.011(2) 0.004(2)
O11 0.011(2) 0.022(3) 0.040(3) -0.005(2) -0.012(2) 0.001(2)
O12 0.015(3) 0.020(3) 0.044(3) 0.015(3) -0.001(2) -0.001(2)
C9A 0.039(4) 0.038(4) 0.030(4) 0.013(3) 0.003(3) -0.009(3)
C10A 0.051(5) 0.056(5) 0.060(5) 0.022(5) 0.017(5) -0.020(5)
C11A 0.040(5) 0.046(5) 0.050(6) 0.018(5) 0.012(5) -0.010(5)
C12A 0.039(4) 0.037(4) 0.037(4) 0.012(3) 0.011(3) -0.005(3)
C13A 0.052(5) 0.047(5) 0.042(5) 0.014(4) 0.013(4) 0.010(5)
C14A 0.059(6) 0.058(6) 0.052(6) 0.013(5) 0.007(5) -0.004(5)
C15A 0.060(6) 0.056(6) 0.060(6) 0.019(5) 0.008(5) -0.014(5)
C42 0.042(5) 0.039(5) 0.038(5) 0.014(4) 0.012(4) 0.007(5)
O6A 0.052(6) 0.045(6) 0.037(7) 0.008(5) 0.010(5) -0.021(5)
O7A 0.039(4) 0.040(4) 0.034(4) 0.005(3) 0.007(3) -0.015(3)
O8A 0.024(4) 0.047(6) 0.047(6) 0.003(5) 0.011(4) 0.008(5)
O9A 0.047(6) 0.043(6) 0.042(5) 0.030(5) 0.014(5) 0.005(5)
C8 0.041(9) 0.020(8) 0.030(9) -0.005(7) -0.002(8) 0.013(8)
O5 0.043(12) 0.030(17) 0.040(11) -0.003(9) -0.014(10) 0.003(9)
O4 0.040(10) 0.006(9) 0.068(12) -0.004(8) 0.007(8) -0.001(7)

loop_
_atom_type_symbol
_atom_type_description
_atom_type_scat_dispersion_real
_atom_type_scat_dispersion_imag
_atom_type_scat_source
C C 0.0137 0.0067 'International Tables Vol C Tables 4.2.6.8 and 6.1.1.4'
H H 0.0000 0.0000 'International Tables Vol C Tables 4.2.6.8 and 6.1.1.4'
Mn Mn -0.0162 2.2332 'International Tables Vol C Tables 4.2.6.8 and 6.1.1.4'
N N 0.0241 0.0134 'International Tables Vol C Tables 4.2.6.8 and 6.1.1.4'
O O 0.0389 0.0241 'International Tables Vol C Tables 4.2.6.8 and 6.1.1.4'

loop_
_geom_angle_atom_site_label_1
_geom_angle_atom_site_label_2
_geom_angle_atom_site_label_3
_geom_angle
_geom_angle_site_symmetry_1
_geom_angle_site_symmetry_3
_geom_angle_publ_flag
O2 C1 C2 105(2) . . ?
O3 C1 C2 120(2) . . ?
O3 C1 O2 134(2) . . ?
C7 C2 C1 125(2) . . ?
C3 C2 C1 127.7(19) . . ?
C3 C2 C7 108(2) . . ?
C2 C7 H7 112.0 . . ?
C6 C7 C2 136(3) . . ?
C6 C7 H7 112.0 . . ?
C7 C6 H6 125.0 . . ?
C7 C6 C5 110(2) . . ?
C5 C6 H6 125.0 . . ?
C6 C5 C8 121.0(17) . . ?
C4 C5 C6 120.9(17) . . ?
C4 C5 C8 118.1(17) . . ?
C5 C4 H4 119.8 . . ?
C5 C4 C3 120(2) . . ?
C3 C4 H4 119.8 . . ?
C2 C3 C4 125(2) . . ?
C2 C3 H3 117.5 . . ?
C4 C3 H3 117.5 . . ?
O10 C17 C18 121(3) . . ?
O10 C17 C18 121(3) 4 . ?
O10 C17 O10 116.8(11) . 4 ?
C17 C18 H18A 109.5 . . ?
C17 C18 H18B 109.5 . . ?
C17 C18 H18C 109.5 . . ?
H18A C18 H18B 109.5 . . ?
H18A C18 H18C 109.5 . . ?
H18B C18 H18C 109.5 . . ?
O11 C19 C20 117.1(8) . . ?
O11 C19 O12 131.1(8) . . ?
O12 C19 C20 111.7(7) . . ?
C19 C20 H20A 109.5 . . ?
C19 C20 H20B 109.5 . . ?
C19 C20 H20C 109.5 . . ?
H20A C20 H20B 109.5 . . ?
H20A C20 H20C 109.5 . . ?
H20B C20 H20C 109.5 . . ?
C25 C24 H24 120.0 . . ?
C25 C24 C23 120.0 . . ?
C23 C24 H24 120.0 . . ?
C24 C25 H25 120.0 . . ?
C24 C25 N1 120.0 . . ?
N1 C25 H25 120.0 . . ?
C25 N1 Mn1 120.4(2) . . ?
C21 N1 C25 120.0 . . ?
C21 N1 Mn1 118.8(2) . . ?
N1 C21 H21 120.0 . . ?
C22 C21 N1 120.0 . . ?
C22 C21 H21 120.0 . . ?
C21 C22 H22 120.0 . . ?
C21 C22 C23 120.0 . . ?
C23 C22 H22 120.0 . . ?
C22 C23 C24 120.0 . . ?
C26 C23 C24 119.6(4) . . ?
C26 C23 C22 120.4(4) . . ?
C28 C32 H32 120.0 . . ?
C28 C32 C31 120.0 . . ?
C31 C32 H32 120.0 . . ?
C32 C28 C29 120.0 . . ?
C32 C28 C27 119.2(4) . . ?
C29 C28 C27 120.7(4) . . ?
C28 C29 H29 120.0 . . ?
C30 C29 C28 120.0 . . ?
C30 C29 H29 120.0 . . ?
C29 C30 H30 120.0 . . ?
C29 C30 N5 120.0 . . ?
N5 C30 H30 120.0 . . ?
C30 N5 Mn3 119.1(3) . 5_545 ?
C31 N5 C30 120.0 . . ?
C31 N5 Mn3 120.8(3) . 5_545 ?
C32 C31 H31 120.0 . . ?
N5 C31 C32 120.0 . . ?
N5 C31 H31 120.0 . . ?
C38 C37 H37 120.0 . . ?
C38 C37 N6 120.0 . . ?
N6 C37 H37 120.0 . . ?
C37 C38 H38 120.0 . . ?
C34 C38 C37 120.0 . . ?
C34 C38 H38 120.0 . . ?
C38 C34 C33 119.3(4) . . ?
C35 C34 C38 120.0 . . ?
C35 C34 C33 120.4(4) . . ?
C34 C35 H35 120.0 . . ?
C36 C35 C34 120.0 . . ?
C36 C35 H35 120.0 . . ?
C35 C36 H36 120.0 . . ?
C35 C36 N6 120.0 . . ?
N6 C36 H36 120.0 . . ?
C37 N6 Mn2 119.6(3) . 1_655 ?
C36 N6 C37 120.0 . . ?
C36 N6 Mn2 120.4(3) . 1_655 ?
O6 Mn1 N1 88.2(7) . . ?
O6 Mn1 O2 106.1(14) . . ?
O6 Mn1 O10 163.4(10) . . ?
O6 Mn1 O11 83.4(10) . . ?
O1 Mn1 N1 177.48(18) . . ?
O1 Mn1 O6 92.2(6) . . ?
O1 Mn1 O2 96.1(7) . . ?
O1 Mn1 O10 88.34(17) . . ?
O1 Mn1 O11 88.47(18) . . ?
O1 Mn1 O6A 91.5(5) . . ?
O2 Mn1 N1 86.2(7) . . ?
O2 Mn1 O11 169.2(10) . . ?
O10 Mn1 N1 90.56(19) . . ?
O10 Mn1 O2 90.3(10) . . ?
O10 Mn1 O11 80.0(2) . . ?
O11 Mn1 N1 89.11(18) . . ?
O6A Mn1 N1 89.2(5) . . ?
O6A Mn1 O10 170.5(7) . . ?
O6A Mn1 O11 90.5(7) . . ?
N5 Mn3 O12 89.9(15) 5_455 4 ?
N5 Mn3 O12 88.5(16) 5_455 . ?
O7 Mn3 N5 82.5(14) . 5_455 ?
O7 Mn3 O9 110.5(12) . 7_455 ?
O7 Mn3 O1 95.8(6) . . ?
O7 Mn3 O12 81.9(7) . . ?
O7 Mn3 O12 162.3(7) . 4 ?
O9 Mn3 N5 92.6(16) 7_455 5_455 ?
O9 Mn3 O12 167.7(10) 7_455 . ?
O9 Mn3 O12 85.7(10) 7_455 4 ?
O1 Mn3 N5 177.2(12) . 5_455 ?
O1 Mn3 O9 90.1(8) . 7_455 ?
O1 Mn3 O12 89.03(18) . . ?
O1 Mn3 O12 91.15(18) . 4 ?
O12 Mn3 O12 82.0(2) . 4 ?
O7A Mn3 O1 91.5(4) . . ?
O7A Mn3 O12 92.0(5) . . ?
O9A Mn3 O1 96.5(5) 7_455 . ?
O9A Mn3 O12 171.4(7) 7_455 . ?
O9A Mn3 O7A 94.5(8) 7_455 . ?
O6 C9 C10 114.3(13) . . ?
O7 C9 C10 118.4(13) . . ?
O7 C9 O6 126.7(15) . . ?
C11 C10 C9 117.7(15) . . ?
C11 C10 C15 119.6(13) . . ?
C15 C10 C9 122.7(15) . . ?
C10 C11 H11 119.7 . . ?
C12 C11 C10 120.7(16) . . ?
C12 C11 H11 119.7 . . ?
C11 C12 H12 119.9 . . ?
C13 C12 C11 120.2(15) . . ?
C13 C12 H12 119.9 . . ?
C12 C13 C14 121.6(14) . . ?
C12 C13 C16 121.7(15) . . ?
C14 C13 C16 116.7(15) . . ?
C13 C14 H14 119.7 . . ?
C15 C14 C13 120.5(18) . . ?
C15 C14 H14 119.7 . . ?
C10 C15 H15 121.3 . . ?
C14 C15 C10 117.4(17) . . ?
C14 C15 H15 121.3 . . ?
O8 C16 C13 116.3(16) . . ?
O9 C16 C13 122.3(17) . . ?
O9 C16 O8 121.3(16) . . ?
C9 O6 Mn1 136.8(15) . . ?
C9 O7 Mn3 133.0(14) . . ?
C16 O8 Mn2 131.0(15) . 7 ?
C16 O9 Mn3 145.2(19) . 7 ?
N6 Mn2 O11 87.6(13) 1_455 4 ?
O8 Mn2 N6 85.3(15) 7_455 1_455 ?
O8 Mn2 O1 96.6(6) 7_455 . ?
O8 Mn2 O10 172.9(6) 7_455 4 ?
O8 Mn2 O11 97.3(8) 7_455 4 ?
O8 Mn2 O8A 14.5(6) 7_455 7_455 ?
O1 Mn2 N6 178.0(13) . 1_455 ?
O1 Mn2 O10 90.28(17) . 4 ?
O1 Mn2 O11 92.55(17) . 4 ?
O1 Mn2 O8A 92.8(4) . 7_455 ?
O3 Mn2 N6 89.4(14) . 1_455 ?
O3 Mn2 O8 88.3(11) . 7_455 ?
O3 Mn2 O1 90.3(8) . . ?
O3 Mn2 O10 93.5(8) . 4 ?
O3 Mn2 O11 173.3(8) . 4 ?
O3 Mn2 O8A 102.4(10) . 7_455 ?
O10 Mn2 N6 87.8(14) 4 1_455 ?
O10 Mn2 O11 80.4(2) 4 4 ?
C26 N4 C33 120.0 . . ?
C23 C26 N4 120.3(4) . . ?
C23 C26 N2 119.7(4) . . ?
N4 C26 N2 120.0 . . ?
C26 N2 C27 120.0 . . ?
N2 C27 C28 118.8(4) . . ?
N3 C27 C28 121.2(4) . . ?
N3 C27 N2 120.0 . . ?
C33 N3 C27 120.0 . . ?
N4 C33 C34 120.7(4) . . ?
N3 C33 C34 119.3(4) . . ?
N3 C33 N4 120.0 . . ?
Mn1 O1 Mn3 122.0(2) . . ?
Mn1 O1 Mn2 120.65(19) . . ?
Mn3 O1 Mn2 117.2(2) . . ?
C1 O2 Mn1 123(2) . . ?
C1 O3 Mn2 140(2) . . ?
C17 O10 Mn1 124.5(4) . . ?
C17 O10 Mn2 122.6(4) . 4 ?
Mn2 O10 Mn1 101.1(2) 4 . ?
C19 O11 Mn1 122.6(6) . . ?
C19 O11 Mn2 120.3(6) . 4 ?
Mn1 O11 Mn2 98.3(2) . 4 ?
C19 O12 Mn3 120.7(6) . . ?
C19 O12 Mn3 121.9(6) . 4 ?
Mn3 O12 Mn3 98.0(2) . 4 ?
O6A C9A C10A 109.9(12) . . ?
O7A C9A C10A 121.9(12) . . ?
O7A C9A O6A 128.1(12) . . ?
C11A C10A C9A 114.8(13) . . ?
C11A C10A C15A 119.9(12) . . ?
C15A C10A C9A 125.3(13) . . ?
C10A C11A H11A 119.0 . . ?
C12A C11A C10A 122.0(14) . . ?
C12A C11A H11A 119.0 . . ?
C11A C12A H12A 120.9 . . ?
C13A C12A C11A 118.1(13) . . ?
C13A C12A H12A 120.9 . . ?
C12A C13A C14A 123.1(13) . . ?
C12A C13A C42 120.7(13) . . ?
C14A C13A C42 116.2(13) . . ?
C13A C14A H14A 119.9 . . ?
C15A C14A C13A 120.1(16) . . ?
C15A C14A H14A 119.9 . . ?
C10A C15A H15A 121.6 . . ?
C14A C15A C10A 116.8(15) . . ?
C14A C15A H15A 121.6 . . ?
O8A C42 C13A 116.4(13) . . ?
O9A C42 C13A 122.1(13) . . ?
O9A C42 O8A 120.8(12) . . ?
C9A O6A Mn1 136.3(11) . . ?
C9A O7A Mn3 136.9(10) . . ?
O5 C8 C5 121(2) . . ?
O5 C8 O4 127(2) . . ?
O4 C8 C5 107(2) . . ?

loop_
_geom_bond_atom_site_label_1
_geom_bond_atom_site_label_2
_geom_bond_distance
_geom_bond_site_symmetry_2
_geom_bond_publ_flag
C1 C2 1.477(13) . ?
C1 O2 1.226(13) . ?
C1 O3 1.221(12) . ?
C2 C7 1.396(13) . ?
C2 C3 1.367(13) . ?
C7 H7 0.9500 . ?
C7 C6 1.388(12) . ?
C6 H6 0.9500 . ?
C6 C5 1.415(12) . ?
C5 C4 1.387(13) . ?
C5 C8 1.488(12) . ?
C4 H4 0.9500 . ?
C4 C3 1.409(12) . ?
C3 H3 0.9500 . ?
C17 C18 1.39(2) . ?
C17 O10 1.351(9) 4 ?
C17 O10 1.351(9) . ?
C18 H18A 0.9800 . ?
C18 H18B 0.9800 . ?
C18 H18C 0.9800 . ?
C19 C20 1.525(12) . ?
C19 O11 1.199(10) . ?
C19 O12 1.289(10) . ?
C20 H20A 0.9800 . ?
C20 H20B 0.9800 . ?
C20 H20C 0.9800 . ?
C24 H24 0.9500 . ?
C24 C25 1.3900 . ?
C24 C23 1.3900 . ?
C25 H25 0.9500 . ?
C25 N1 1.3900 . ?
N1 C21 1.3900 . ?
N1 Mn1 2.303(4) . ?
C21 H21 0.9500 . ?
C21 C22 1.3900 . ?
C22 H22 0.9500 . ?
C22 C23 1.3900 . ?
C23 C26 1.388(5) . ?
C32 H32 0.9500 . ?
C32 C28 1.3900 . ?
C32 C31 1.3900 . ?
C28 C29 1.3900 . ?
C28 C27 1.433(5) . ?
C29 H29 0.9500 . ?
C29 C30 1.3900 . ?
C30 H30 0.9500 . ?
C30 N5 1.3900 . ?
N5 C31 1.3900 . ?
N5 Mn3 2.222(4) 5_545 ?
C31 H31 0.9500 . ?
C37 H37 0.9500 . ?
C37 C38 1.3900 . ?
C37 N6 1.3900 . ?
C38 H38 0.9500 . ?
C38 C34 1.3900 . ?
C34 C35 1.3900 . ?
C34 C33 1.412(5) . ?
C35 H35 0.9500 . ?
C35 C36 1.3900 . ?
C36 H36 0.9500 . ?
C36 N6 1.3900 . ?
N6 Mn2 2.212(4) 1_655 ?
Mn1 O6 2.136(11) . ?
Mn1 O1 2.084(4) . ?
Mn1 O2 2.25(3) . ?
Mn1 O10 2.223(5) . ?
Mn1 O11 2.256(6) . ?
Mn1 O6A 2.118(9) . ?
Mn3 O7 2.108(11) . ?
Mn3 O9 2.20(2) 7_455 ?
Mn3 O1 2.129(4) . ?
Mn3 O12 2.241(6) . ?
Mn3 O12 2.253(6) 4 ?
Mn3 O7A 2.120(9) . ?
Mn3 O9A 2.107(14) 7_455 ?
C9 C10 1.504(16) . ?
C9 O6 1.262(15) . ?
C9 O7 1.176(16) . ?
C10 C11 1.40(2) . ?
C10 C15 1.48(2) . ?
C11 H11 0.9500 . ?
C11 C12 1.395(17) . ?
C12 H12 0.9500 . ?
C12 C13 1.37(2) . ?
C13 C14 1.42(2) . ?
C13 C16 1.461(17) . ?
C14 H14 0.9500 . ?
C14 C15 1.397(19) . ?
C15 H15 0.9500 . ?
C16 O8 1.292(18) . ?
C16 O9 1.218(18) . ?
O8 Mn2 2.103(17) 7 ?
Mn2 O1 2.131(4) . ?
Mn2 O3 2.01(2) . ?
Mn2 O10 2.200(6) 4 ?
Mn2 O11 2.259(6) 4 ?
Mn2 O8A 2.145(14) 7_455 ?
N4 C26 1.3900 . ?
N4 C33 1.3900 . ?
C26 N2 1.3900 . ?
N2 C27 1.3900 . ?
C27 N3 1.3900 . ?
N3 C33 1.3900 . ?
C9A C10A 1.513(15) . ?
C9A O6A 1.258(14) . ?
C9A O7A 1.174(15) . ?
C10A C11A 1.403(19) . ?
C10A C15A 1.48(2) . ?
C11A H11A 0.9500 . ?
C11A C12A 1.390(16) . ?
C12A H12A 0.9500 . ?
C12A C13A 1.380(19) . ?
C13A C14A 1.42(2) . ?
C13A C42 1.463(16) . ?
C14A H14A 0.9500 . ?
C14A C15A 1.402(18) . ?
C15A H15A 0.9500 . ?
C42 O8A 1.287(17) . ?
C42 O9A 1.222(17) . ?
C8 O5 1.233(13) . ?
C8 O4 1.237(13) . ?

loop_
_geom_torsion_atom_site_label_1
_geom_torsion_atom_site_label_2
_geom_torsion_atom_site_label_3
_geom_torsion_atom_site_label_4
_geom_torsion
_geom_torsion_site_symmetry_1
_geom_torsion_site_symmetry_2
_geom_torsion_site_symmetry_3
_geom_torsion_site_symmetry_4
_geom_torsion_publ_flag
C1 C2 C7 C6 179.1(6) . . . . ?
C1 C2 C3 C4 179.8(5) . . . . ?
C2 C1 O2 Mn1 179.3(19) . . . . ?
C2 C1 O3 Mn2 169(2) . . . . ?
C2 C7 C6 C5 1.4(8) . . . . ?
C7 C2 C3 C4 -0.3(4) . . . . ?
C7 C6 C5 C4 -0.8(10) . . . . ?
C7 C6 C5 C8 179.3(6) . . . . ?
C6 C5 C4 C3 0.0(11) . . . . ?
C6 C5 C8 O5 159(2) . . . . ?
C6 C5 C8 O4 2(2) . . . . ?
C5 C4 C3 C2 0.6(9) . . . . ?
C4 C5 C8 O5 -21(2) . . . . ?
C4 C5 C8 O4 -178.1(19) . . . . ?
C3 C2 C7 C6 -0.8(5) . . . . ?
C18 C17 O10 Mn1 123.6(19) . . . . ?
C18 C17 O10 Mn2 -100(2) . . . 4 ?
C20 C19 O11 Mn1 -120.5(8) . . . . ?
C20 C19 O11 Mn2 114.5(8) . . . 4 ?
C20 C19 O12 Mn3 -114.2(8) . . . 4 ?
C20 C19 O12 Mn3 121.7(7) . . . . ?
C24 C25 N1 C21 0.0 . . . . ?
C24 C25 N1 Mn1 -170.1(4) . . . . ?
C24 C23 C26 N4 -7.0(7) . . . . ?
C24 C23 C26 N2 174.4(3) . . . . ?
C25 C24 C23 C22 0.0 . . . . ?
C25 C24 C23 C26 -178.5(6) . . . . ?
C25 N1 C21 C22 0.0 . . . . ?
N1 C21 C22 C23 0.0 . . . . ?
C21 C22 C23 C24 0.0 . . . . ?
C21 C22 C23 C26 178.4(6) . . . . ?
C22 C23 C26 N4 174.6(3) . . . . ?
C22 C23 C26 N2 -4.0(6) . . . . ?
C23 C24 C25 N1 0.0 . . . . ?
C23 C26 N2 C27 178.6(6) . . . . ?
C32 C28 C29 C30 0.0 . . . . ?
C32 C28 C27 N2 -174.4(4) . . . . ?
C32 C28 C27 N3 5.8(7) . . . . ?
C28 C32 C31 N5 0.0 . . . . ?
C28 C29 C30 N5 0.0 . . . . ?
C28 C27 N3 C33 179.9(6) . . . . ?
C29 C28 C27 N2 1.1(7) . . . . ?
C29 C28 C27 N3 -178.8(4) . . . . ?
C29 C30 N5 C31 0.0 . . . . ?
C29 C30 N5 Mn3 -176.2(4) . . . 5_545 ?
C30 N5 C31 C32 0.0 . . . . ?
C31 C32 C28 C29 0.0 . . . . ?
C31 C32 C28 C27 175.5(6) . . . . ?
C37 C38 C34 C35 0.0 . . . . ?
C37 C38 C34 C33 174.3(6) . . . . ?
C38 C37 N6 C36 0.0 . . . . ?
C38 C37 N6 Mn2 -177.6(4) . . . 1_655 ?
C38 C34 C35 C36 0.0 . . . . ?
C38 C34 C33 N4 1.4(7) . . . . ?
C38 C34 C33 N3 -178.3(3) . . . . ?
C34 C35 C36 N6 0.0 . . . . ?
C35 C34 C33 N4 175.7(4) . . . . ?
C35 C34 C33 N3 -4.0(6) . . . . ?
C35 C36 N6 C37 0.0 . . . . ?
C35 C36 N6 Mn2 177.6(4) . . . 1_655 ?
N6 C37 C38 C34 0.0 . . . . ?
Mn1 N1 C21 C22 170.3(4) . . . . ?
Mn3 N5 C31 C32 176.1(4) 5_545 . . . ?
C9 C10 C11 C12 -180.0(4) . . . . ?
C9 C10 C15 C14 -179.8(5) . . . . ?
C10 C9 O6 Mn1 -164(2) . . . . ?
C10 C9 O7 Mn3 157.7(15) . . . . ?
C10 C11 C12 C13 -0.2(8) . . . . ?
C11 C10 C15 C14 0.3(7) . . . . ?
C11 C12 C13 C14 0.3(11) . . . . ?
C11 C12 C13 C16 179.8(6) . . . . ?
C12 C13 C14 C15 0.0(11) . . . . ?
C12 C13 C16 O8 -7(2) . . . . ?
C12 C13 C16 O9 176(3) . . . . ?
C13 C14 C15 C10 -0.2(10) . . . . ?
C13 C16 O8 Mn2 -165.4(14) . . . 7 ?
C13 C16 O9 Mn3 -174(3) . . . 7 ?
C14 C13 C16 O8 172(2) . . . . ?
C14 C13 C16 O9 -4(3) . . . . ?
C15 C10 C11 C12 -0.1(5) . . . . ?
C16 C13 C14 C15 -179.6(7) . . . . ?
O6 C9 C10 C11 -162(3) . . . . ?
O6 C9 C10 C15 18(3) . . . . ?
O6 C9 O7 Mn3 -32(5) . . . . ?
O7 C9 C10 C11 9(2) . . . . ?
O7 C9 C10 C15 -171(2) . . . . ?
O7 C9 O6 Mn1 26(6) . . . . ?
O8 C16 O9 Mn3 9(7) . . . 7 ?
O9 C16 O8 Mn2 11(5) . . . 7 ?
N4 C26 N2 C27 0.0 . . . . ?
C26 N4 C33 C34 -179.7(6) . . . . ?
C26 N4 C33 N3 0.0 . . . . ?
C26 N2 C27 C28 -179.9(6) . . . . ?
C26 N2 C27 N3 0.0 . . . . ?
N2 C27 N3 C33 0.0 . . . . ?
C27 C28 C29 C30 -175.4(6) . . . . ?
C27 N3 C33 C34 179.7(6) . . . . ?
C27 N3 C33 N4 0.0 . . . . ?
C33 C34 C35 C36 -174.3(6) . . . . ?
C33 N4 C26 C23 -178.6(6) . . . . ?
C33 N4 C26 N2 0.0 . . . . ?
O2 C1 C2 C7 -170(2) . . . . ?
O2 C1 C2 C3 10(2) . . . . ?
O2 C1 O3 Mn2 -19(6) . . . . ?
O3 C1 C2 C7 3(2) . . . . ?
O3 C1 C2 C3 -177(2) . . . . ?
O3 C1 O2 Mn1 7(5) . . . . ?
O10 C17 O10 Mn1 -69.2(4) 4 . . . ?
O10 C17 O10 Mn2 66.7(4) 4 . . 4 ?
O11 C19 O12 Mn3 62.2(14) . . . 4 ?
O11 C19 O12 Mn3 -61.9(14) . . . . ?
O12 C19 O11 Mn1 63.3(14) . . . . ?
O12 C19 O11 Mn2 -61.7(13) . . . 4 ?
C9A C10A C11A C12A 179.9(3) . . . . ?
C9A C10A C15A C14A -180.0(6) . . . . ?
C10A C9A O6A Mn1 -178.1(19) . . . . ?
C10A C9A O7A Mn3 179.5(11) . . . . ?
C10A C11A C12A C13A -0.1(4) . . . . ?
C11A C10A C15A C14A -0.2(8) . . . . ?
C11A C12A C13A C14A 0.1(9) . . . . ?
C11A C12A C13A C42 179.8(5) . . . . ?
C12A C13A C14A C15A -0.2(12) . . . . ?
C12A C13A C42 O8A -4.2(17) . . . . ?
C12A C13A C42 O9A -175(2) . . . . ?
C13A C14A C15A C10A 0.2(11) . . . . ?
C13A C42 O8A Mn2 169.3(15) . . . 7 ?
C13A C42 O9A Mn3 172.5(16) . . . 7 ?
C14A C13A C42 O8A 175.5(15) . . . . ?
C14A C13A C42 O9A 5(2) . . . . ?
C15A C10A C11A C12A 0.1(4) . . . . ?
C42 C13A C14A C15A -179.9(7) . . . . ?
O6A C9A C10A C11A 175.2(17) . . . . ?
O6A C9A C10A C15A -5.0(18) . . . . ?
O6A C9A O7A Mn3 4(4) . . . . ?
O7A C9A C10A C11A -0.7(16) . . . . ?
O7A C9A C10A C15A 179.1(16) . . . . ?
O7A C9A O6A Mn1 -2(4) . . . . ?
O8A C42 O9A Mn3 3(4) . . . 7 ?
O9A C42 O8A Mn2 -20(4) . . . 7 ?
C8 C5 C4 C3 179.9(6) . . . . ?

loop_
_twin_individual_id
_twin_individual_mass_fraction_refined
1 0.504(11)
2 0.496(11)

loop_
_smtbx_masks_void_nr
_smtbx_masks_void_average_x
_smtbx_masks_void_average_y
_smtbx_masks_void_average_z
_smtbx_masks_void_volume
_smtbx_masks_void_count_electrons
_smtbx_masks_void_content
1 -0.532 -0.469 -0.695 5817.6 1455.9 '36 C3H7NO'
